data_7063911
loop_
_publ_author_name
'Nichols, Brian R.'
'Petersen, Jeffrey L.'
'Dolinar, Brian S.'
'Popp, Brian V.'

_publ_section_title
;
 Primary and secondary coordination sphere Lewis acid interactions in
 \b-phosphinoethylborane-ligated rhodium and iridium complexes
;
_journal_issue 32
_journal_name_full 'New Journal of Chemistry'
_journal_page_first 14073
_journal_page_last 14081
_journal_paper_doi 10.1039/D5NJ01429H
_journal_volume 49
_journal_year 2025
_chemical_formula_moiety 'C30 H40 B Br P Rh'
_chemical_formula_sum 'C30 H40 B Br P Rh'
_chemical_formula_weight 625.22
_chemical_properties_physical Air-sensitive,Moisture-sensitive
_space_group_crystal_system triclinic
_space_group_IT_number 2
_space_group_name_Hall '-P 1'
_space_group_name_H-M_alt 'P -1'
_atom_sites_solution_hydrogens mixed
_atom_sites_solution_primary direct
_audit_creation_date 2025-06-12
_audit_creation_method
;
Olex2 1.3
(compiled 2019.09.11 svn.r3662 for OlexSys, GUI svn.r5938)
;
_audit_update_record
;
2025-06-22 deposited with the CCDC.	2025-07-08 downloaded from the CCDC.
;
_cell_angle_alpha 65.1401(11)
_cell_angle_beta 75.7848(11)
_cell_angle_gamma 63.0790(10)
_cell_formula_units_Z 2
_cell_length_a 10.8655(4)
_cell_length_b 11.6362(4)
_cell_length_c 13.1121(5)
_cell_measurement_reflns_used 9779
_cell_measurement_temperature 100(2)
_cell_measurement_theta_max 32.63
_cell_measurement_theta_min 3.15
_cell_volume 1338.05(9)
_computing_cell_refinement 'SAINT v8.37A (Bruker, 2015)'
_computing_data_collection 'APEX2 v2013.10-0'
_computing_data_reduction 'SAINT v8.37A (Bruker, 2015)'
_computing_molecular_graphics 'Olex2 1.3 (Dolomanov et al., 2009)'
_computing_publication_material 'Olex2 1.3 (Dolomanov et al., 2009)'
_computing_structure_refinement 'ShelXL 2018/3 (Sheldrick, 2015)'
_computing_structure_solution 'ShelXS (Sheldrick, 2008)'
_diffrn_ambient_temperature 100.01
_diffrn_measured_fraction_theta_full 0.998
_diffrn_measured_fraction_theta_max 0.998
_diffrn_measurement_device_type 'Bruker APEX-II CCD'
_diffrn_measurement_method '\f and \w scans'
_diffrn_radiation_type MoK\a
_diffrn_radiation_wavelength 0.71073
_diffrn_reflns_av_R_equivalents 0.0310
_diffrn_reflns_av_unetI/netI 0.0282
_diffrn_reflns_Laue_measured_fraction_full 0.998
_diffrn_reflns_Laue_measured_fraction_max 0.998
_diffrn_reflns_limit_h_max 15
_diffrn_reflns_limit_h_min -16
_diffrn_reflns_limit_k_max 17
_diffrn_reflns_limit_k_min -17
_diffrn_reflns_limit_l_max 19
_diffrn_reflns_limit_l_min -19
_diffrn_reflns_number 42250
_diffrn_reflns_point_group_measured_fraction_full 0.998
_diffrn_reflns_point_group_measured_fraction_max 0.998
_diffrn_reflns_theta_full 25.242
_diffrn_reflns_theta_max 32.653
_diffrn_reflns_theta_min 3.154
_diffrn_standards_number 0
_exptl_absorpt_coefficient_mu 2.209
_exptl_absorpt_correction_T_max 0.7464
_exptl_absorpt_correction_T_min 0.5961
_exptl_absorpt_correction_type multi-scan
_exptl_absorpt_process_details
;
SADABS-2016/2 (Bruker,2016/2) was used for absorption correction.
wR2(int) was 0.0827 before and 0.0392 after correction.
The Ratio of minimum to maximum transmission is 0.7986.
The \l/2 correction factor is Not present.
;
_exptl_crystal_colour yellow
_exptl_crystal_density_diffrn 1.552
_exptl_crystal_description parallelopiped
_exptl_crystal_F_000 640
_exptl_crystal_recrystallization_method 'Re-crystallisation from solvent: Dichloromethane/pentane'
_exptl_crystal_size_max 0.401
_exptl_crystal_size_mid 0.186
_exptl_crystal_size_min 0.09
_refine_diff_density_max 0.781
_refine_diff_density_min -0.710
_refine_diff_density_rms 0.082
_refine_ls_extinction_coef 0.0034(3)
_refine_ls_extinction_expression Fc^*^=kFc[1+0.001xFc^2^\l^3^/sin(2\q)]^-1/4^
_refine_ls_extinction_method 'SHELXL-2018/3 (Sheldrick 2018)'
_refine_ls_goodness_of_fit_ref 1.042
_refine_ls_hydrogen_treatment mixed
_refine_ls_matrix_type full
_refine_ls_number_parameters 320
_refine_ls_number_reflns 9795
_refine_ls_number_restraints 0
_refine_ls_restrained_S_all 1.042
_refine_ls_R_factor_all 0.0318
_refine_ls_R_factor_gt 0.0217
_refine_ls_shift/su_max 0.001
_refine_ls_shift/su_mean 0.000
_refine_ls_structure_factor_coef Fsqd
_refine_ls_weighting_details 'w=1/[\s^2^(Fo^2^)+(0.0181P)^2^+0.6837P] where P=(Fo^2^+2Fc^2^)/3'
_refine_ls_weighting_scheme calc
_refine_ls_wR_factor_gt 0.0465
_refine_ls_wR_factor_ref 0.0493
_reflns_Friedel_coverage 0.000
_reflns_number_gt 8377
_reflns_number_total 9795
_reflns_threshold_expression 'I > 2\s(I)'
_cod_data_source_file d5nj01429h2.cif
_cod_data_source_block bg48cms
_cod_depositor_comments 'Adding full bibliography for 7063906--7063912.cif.'
_cod_original_cell_volume 1338.06(9)
_cod_database_code 7063911
_shelx_shelxl_version_number 2018/3
_shelx_space_group_comment
;
The symmetry employed for this shelxl refinement is uniquely defined
by the following loop, which should always be used as a source of
symmetry information in preference to the above space-group names.
They are only intended as comments.
;
_shelx_estimated_absorpt_t_max 0.826
_shelx_estimated_absorpt_t_min 0.471
_olex2_refinement_description
;
1. Fixed Uiso
 At 1.2 times of:
  All C(H) groups, All C(H,H) groups
2.a Ternary CH refined with riding coordinates:
 C15(H15), C19(H19)
2.b Secondary CH2 refined with riding coordinates:
 C1(H1A,H1B), C2(H2A,H2B), C16(H16A,H16B), C17(H17A,H17B), C18(H18A,H18B),
 C20(H20A,H20B), C21(H21A,H21B), C22(H22A,H22B), C25(H25A,H25B), C26(H26A,H26B),
  C29(H29A,H29B), C30(H30A,H30B)
2.c Aromatic/amide H refined with riding coordinates:
 C4(H4), C5(H5), C6(H6), C7(H7), C8(H8), C10(H10), C11(H11), C12(H12),
 C13(H13), C14(H14)
;
_olex2_submission_special_instructions 'No special instructions were received'

loop_
_space_group_symop_operation_xyz
'x, y, z'
'-x, -y, -z'

loop_
_atom_site_label
_atom_site_type_symbol
_atom_site_fract_x
_atom_site_fract_y
_atom_site_fract_z
_atom_site_U_iso_or_equiv
_atom_site_adp_type
_atom_site_occupancy
_atom_site_site_symmetry_order
_atom_site_calc_flag
_atom_site_refinement_flags_posn
_atom_site_refinement_flags_adp
_atom_site_refinement_flags_occupancy
_atom_site_disorder_assembly
_atom_site_disorder_group
Rh1 Rh 0.34053(2) 0.28569(2) 0.36476(2) 0.00873(3) Uani 1 1 d . . . . .
Br1 Br 0.55825(2) 0.10649(2) 0.31735(2) 0.01205(3) Uani 1 1 d . . . . .
P1 P 0.22544(3) 0.25817(3) 0.25723(3) 0.00918(6) Uani 1 1 d . . . . .
C1 C 0.30149(13) 0.24802(14) 0.11831(10) 0.0129(2) Uani 1 1 d . . . . .
H1A H 0.235352 0.240043 0.084085 0.015 Uiso 1 1 calc R U . . .
H1B H 0.310672 0.336281 0.070159 0.015 Uiso 1 1 calc R U . . .
C2 C 0.44271(13) 0.13005(14) 0.11447(11) 0.0122(2) Uani 1 1 d . . . . .
H2A H 0.454396 0.115422 0.042977 0.015 Uiso 1 1 calc R U . . .
H2B H 0.440584 0.044830 0.176631 0.015 Uiso 1 1 calc R U . . .
C3 C 0.05376(13) 0.39394(13) 0.21890(10) 0.0112(2) Uani 1 1 d . . . . .
C4 C 0.04469(14) 0.52685(14) 0.14751(11) 0.0148(2) Uani 1 1 d . . . . .
H4 H 0.126821 0.543169 0.118817 0.018 Uiso 1 1 calc R U . . .
C5 C -0.08271(15) 0.63455(14) 0.11840(11) 0.0171(3) Uani 1 1 d . . . . .
H5 H -0.087376 0.724159 0.070309 0.021 Uiso 1 1 calc R U . . .
C6 C -0.20359(14) 0.61213(15) 0.15919(11) 0.0163(3) Uani 1 1 d . . . . .
H6 H -0.290908 0.686183 0.139435 0.020 Uiso 1 1 calc R U . . .
C7 C -0.19606(14) 0.48092(15) 0.22896(12) 0.0162(3) Uani 1 1 d . . . . .
H7 H -0.278484 0.464934 0.256422 0.019 Uiso 1 1 calc R U . . .
C8 C -0.06840(13) 0.37265(14) 0.25892(11) 0.0132(2) Uani 1 1 d . . . . .
H8 H -0.064383 0.283288 0.307131 0.016 Uiso 1 1 calc R U . . .
C9 C 0.19427(13) 0.10091(13) 0.33268(10) 0.0104(2) Uani 1 1 d . . . . .
C10 C 0.14689(14) 0.04883(14) 0.27877(11) 0.0137(2) Uani 1 1 d . . . . .
H10 H 0.132655 0.094417 0.200587 0.016 Uiso 1 1 calc R U . . .
C11 C 0.12059(15) -0.06918(14) 0.33899(12) 0.0160(2) Uani 1 1 d . . . . .
H11 H 0.087417 -0.103652 0.302204 0.019 Uiso 1 1 calc R U . . .
C12 C 0.14275(14) -0.13718(14) 0.45332(12) 0.0157(2) Uani 1 1 d . . . . .
H12 H 0.124919 -0.218135 0.494407 0.019 Uiso 1 1 calc R U . . .
C13 C 0.19071(14) -0.08700(14) 0.50715(11) 0.0141(2) Uani 1 1 d . . . . .
H13 H 0.205851 -0.133538 0.585148 0.017 Uiso 1 1 calc R U . . .
C14 C 0.21677(13) 0.03159(13) 0.44712(11) 0.0121(2) Uani 1 1 d . . . . .
H14 H 0.250086 0.065558 0.484266 0.014 Uiso 1 1 calc R U . . .
C15 C 0.58279(13) 0.29695(13) 0.05978(11) 0.0120(2) Uani 1 1 d . . . . .
H15 H 0.493319 0.367868 0.077070 0.014 Uiso 1 1 calc R U . . .
C16 C 0.59486(15) 0.32009(14) -0.06734(11) 0.0157(2) Uani 1 1 d . . . . .
H16A H 0.507167 0.329593 -0.086329 0.019 Uiso 1 1 calc R U . . .
H16B H 0.605523 0.408391 -0.111802 0.019 Uiso 1 1 calc R U . . .
C17 C 0.71544(15) 0.20519(14) -0.10414(11) 0.0179(3) Uani 1 1 d . . . . .
H17A H 0.801205 0.220072 -0.114734 0.021 Uiso 1 1 calc R U . . .
H17B H 0.697136 0.214461 -0.178148 0.021 Uiso 1 1 calc R U . . .
C18 C 0.74105(14) 0.05625(14) -0.02185(11) 0.0150(2) Uani 1 1 d . . . . .
H18A H 0.835746 -0.005370 -0.039400 0.018 Uiso 1 1 calc R U . . .
H18B H 0.675586 0.027477 -0.035608 0.018 Uiso 1 1 calc R U . . .
C19 C 0.72548(13) 0.03421(13) 0.10534(11) 0.0124(2) Uani 1 1 d . . . . .
H19 H 0.725072 -0.059462 0.150719 0.015 Uiso 1 1 calc R U . . .
C20 C 0.70187(14) 0.30687(14) 0.09447(12) 0.0165(3) Uani 1 1 d . . . . .
H20A H 0.707933 0.396032 0.044324 0.020 Uiso 1 1 calc R U . . .
H20B H 0.679004 0.307665 0.172124 0.020 Uiso 1 1 calc R U . . .
C21 C 0.84433(15) 0.19050(16) 0.09049(13) 0.0198(3) Uani 1 1 d . . . . .
H21A H 0.907690 0.192756 0.131827 0.024 Uiso 1 1 calc R U . . .
H21B H 0.881721 0.208310 0.011039 0.024 Uiso 1 1 calc R U . . .
C22 C 0.84348(14) 0.04533(15) 0.14080(12) 0.0166(3) Uani 1 1 d . . . . .
H22A H 0.836747 0.015142 0.223970 0.020 Uiso 1 1 calc R U . . .
H22B H 0.932835 -0.019193 0.118167 0.020 Uiso 1 1 calc R U . . .
C23 C 0.46102(15) 0.35899(14) 0.42000(11) 0.0151(2) Uani 1 1 d . . . . .
H23 H 0.5470(19) 0.3313(18) 0.3766(15) 0.018 Uiso 1 1 d . U . . .
C24 C 0.43578(14) 0.25608(14) 0.51269(11) 0.0136(2) Uani 1 1 d . . . . .
H24 H 0.5011(18) 0.1657(18) 0.5258(14) 0.016 Uiso 1 1 d . U . . .
C25 C 0.32674(15) 0.28092(15) 0.60682(11) 0.0183(3) Uani 1 1 d . . . . .
H25A H 0.310009 0.369279 0.612151 0.022 Uiso 1 1 calc R U . . .
H25B H 0.361373 0.206283 0.679035 0.022 Uiso 1 1 calc R U . . .
C26 C 0.18933(15) 0.28604(16) 0.58880(11) 0.0195(3) Uani 1 1 d . . . . .
H26A H 0.192788 0.191022 0.620804 0.023 Uiso 1 1 calc R U . . .
H26B H 0.113199 0.340288 0.630699 0.023 Uiso 1 1 calc R U . . .
C27 C 0.15720(14) 0.34884(14) 0.46642(11) 0.0156(2) Uani 1 1 d . . . . .
H27 H 0.0909(19) 0.3269(18) 0.4551(15) 0.019 Uiso 1 1 d . U . . .
C28 C 0.17689(15) 0.46623(14) 0.38583(12) 0.0164(3) Uani 1 1 d . . . . .
H28 H 0.1261(19) 0.5102(18) 0.3235(16) 0.020 Uiso 1 1 d . U . . .
C29 C 0.22416(16) 0.55404(14) 0.41290(13) 0.0207(3) Uani 1 1 d . . . . .
H29A H 0.195623 0.545972 0.492531 0.025 Uiso 1 1 calc R U . . .
H29B H 0.177484 0.651936 0.365145 0.025 Uiso 1 1 calc R U . . .
C30 C 0.38102(17) 0.51231(15) 0.39397(13) 0.0208(3) Uani 1 1 d . . . . .
H30A H 0.403820 0.562389 0.314505 0.025 Uiso 1 1 calc R U . . .
H30B H 0.410463 0.540569 0.442214 0.025 Uiso 1 1 calc R U . . .
B1 B 0.57675(15) 0.14839(15) 0.12371(11) 0.0108(2) Uani 1 1 d . . . . .

loop_
_atom_site_aniso_label
_atom_site_aniso_U_11
_atom_site_aniso_U_22
_atom_site_aniso_U_33
_atom_site_aniso_U_23
_atom_site_aniso_U_13
_atom_site_aniso_U_12
Rh1 0.00854(5) 0.00831(5) 0.00865(4) -0.00308(3) -0.00104(3) -0.00250(3)
Br1 0.00976(6) 0.01411(6) 0.00978(6) -0.00555(4) -0.00136(4) -0.00119(5)
P1 0.00818(14) 0.00990(14) 0.00849(13) -0.00219(11) -0.00076(10) -0.00370(11)
C1 0.0110(5) 0.0177(6) 0.0098(5) -0.0045(4) 0.0001(4) -0.0064(5)
C2 0.0117(6) 0.0154(6) 0.0113(5) -0.0065(4) 0.0009(4) -0.0062(5)
C3 0.0105(5) 0.0116(6) 0.0101(5) -0.0028(4) -0.0017(4) -0.0037(5)
C4 0.0116(6) 0.0140(6) 0.0148(6) -0.0002(5) -0.0023(4) -0.0056(5)
C5 0.0176(6) 0.0129(6) 0.0144(6) 0.0005(5) -0.0049(5) -0.0038(5)
C6 0.0122(6) 0.0176(6) 0.0154(6) -0.0063(5) -0.0048(5) -0.0007(5)
C7 0.0102(6) 0.0210(7) 0.0191(6) -0.0098(5) 0.0009(5) -0.0061(5)
C8 0.0119(6) 0.0139(6) 0.0144(5) -0.0052(5) 0.0001(4) -0.0060(5)
C9 0.0084(5) 0.0105(5) 0.0115(5) -0.0041(4) -0.0003(4) -0.0030(4)
C10 0.0154(6) 0.0133(6) 0.0129(5) -0.0057(5) -0.0023(4) -0.0045(5)
C11 0.0182(6) 0.0142(6) 0.0186(6) -0.0083(5) -0.0010(5) -0.0069(5)
C12 0.0169(6) 0.0104(6) 0.0190(6) -0.0047(5) 0.0007(5) -0.0062(5)
C13 0.0134(6) 0.0119(6) 0.0130(5) -0.0020(4) -0.0009(4) -0.0039(5)
C14 0.0107(5) 0.0119(6) 0.0124(5) -0.0035(4) -0.0019(4) -0.0038(5)
C15 0.0112(5) 0.0116(6) 0.0130(5) -0.0051(4) -0.0004(4) -0.0039(5)
C16 0.0180(6) 0.0126(6) 0.0128(5) -0.0031(5) -0.0007(5) -0.0046(5)
C17 0.0201(7) 0.0163(6) 0.0121(6) -0.0041(5) 0.0030(5) -0.0059(5)
C18 0.0147(6) 0.0146(6) 0.0143(6) -0.0079(5) 0.0027(5) -0.0041(5)
C19 0.0118(6) 0.0105(6) 0.0126(5) -0.0045(4) 0.0015(4) -0.0035(5)
C20 0.0172(6) 0.0157(6) 0.0198(6) -0.0068(5) -0.0001(5) -0.0094(5)
C21 0.0124(6) 0.0231(7) 0.0261(7) -0.0082(6) -0.0013(5) -0.0093(6)
C22 0.0099(6) 0.0188(7) 0.0175(6) -0.0057(5) -0.0013(5) -0.0032(5)
C23 0.0172(6) 0.0160(6) 0.0154(6) -0.0059(5) -0.0044(5) -0.0073(5)
C24 0.0155(6) 0.0117(6) 0.0121(5) -0.0045(4) -0.0048(4) -0.0021(5)
C25 0.0227(7) 0.0156(6) 0.0119(6) -0.0061(5) -0.0027(5) -0.0019(5)
C26 0.0170(6) 0.0211(7) 0.0128(6) -0.0071(5) 0.0037(5) -0.0026(6)
C27 0.0105(6) 0.0166(6) 0.0160(6) -0.0088(5) 0.0007(5) -0.0005(5)
C28 0.0176(6) 0.0105(6) 0.0174(6) -0.0069(5) -0.0064(5) 0.0018(5)
C29 0.0290(8) 0.0102(6) 0.0206(7) -0.0066(5) -0.0095(6) -0.0009(6)
C30 0.0315(8) 0.0135(6) 0.0208(7) -0.0031(5) -0.0100(6) -0.0104(6)
B1 0.0100(6) 0.0126(6) 0.0096(6) -0.0049(5) 0.0003(5) -0.0041(5)

loop_
_atom_type_symbol
_atom_type_description
_atom_type_scat_dispersion_real
_atom_type_scat_dispersion_imag
_atom_type_scat_source
C C 0.0033 0.0016 'International Tables Vol C Tables 4.2.6.8 and 6.1.1.4'
H H 0.0000 0.0000 'International Tables Vol C Tables 4.2.6.8 and 6.1.1.4'
B B 0.0013 0.0007 'International Tables Vol C Tables 4.2.6.8 and 6.1.1.4'
Br Br -0.2901 2.4595 'International Tables Vol C Tables 4.2.6.8 and 6.1.1.4'
P P 0.1023 0.0942 'International Tables Vol C Tables 4.2.6.8 and 6.1.1.4'
Rh Rh -1.1178 0.9187 'International Tables Vol C Tables 4.2.6.8 and 6.1.1.4'

loop_
_geom_angle_atom_site_label_1
_geom_angle_atom_site_label_2
_geom_angle_atom_site_label_3
_geom_angle
_geom_angle_site_symmetry_1
_geom_angle_site_symmetry_3
_geom_angle_publ_flag
P1 Rh1 Br1 88.848(9) . . ?
C23 Rh1 Br1 90.94(4) . . ?
C23 Rh1 P1 162.85(4) . . ?
C23 Rh1 C24 35.83(5) . . ?
C24 Rh1 Br1 90.27(3) . . ?
C24 Rh1 P1 161.30(4) . . ?
C27 Rh1 Br1 152.54(4) . . ?
C27 Rh1 P1 91.01(4) . . ?
C27 Rh1 C23 96.99(5) . . ?
C27 Rh1 C24 81.27(5) . . ?
C27 Rh1 C28 38.63(5) . . ?
C28 Rh1 Br1 168.02(4) . . ?
C28 Rh1 P1 96.15(4) . . ?
C28 Rh1 C23 81.08(5) . . ?
C28 Rh1 C24 88.44(5) . . ?
B1 Br1 Rh1 109.54(4) . . ?
C1 P1 Rh1 120.06(4) . . ?
C3 P1 Rh1 116.03(4) . . ?
C3 P1 C1 99.84(6) . . ?
C9 P1 Rh1 110.52(4) . . ?
C9 P1 C1 104.34(6) . . ?
C9 P1 C3 104.25(6) . . ?
P1 C1 H1A 108.0 . . ?
P1 C1 H1B 108.0 . . ?
H1A C1 H1B 107.3 . . ?
C2 C1 P1 117.11(9) . . ?
C2 C1 H1A 108.0 . . ?
C2 C1 H1B 108.0 . . ?
C1 C2 H2A 108.0 . . ?
C1 C2 H2B 108.0 . . ?
C1 C2 B1 117.40(11) . . ?
H2A C2 H2B 107.2 . . ?
B1 C2 H2A 108.0 . . ?
B1 C2 H2B 108.0 . . ?
C4 C3 P1 118.19(10) . . ?
C8 C3 P1 123.39(10) . . ?
C8 C3 C4 118.41(12) . . ?
C3 C4 H4 119.6 . . ?
C5 C4 C3 120.72(12) . . ?
C5 C4 H4 119.6 . . ?
C4 C5 H5 119.8 . . ?
C4 C5 C6 120.30(13) . . ?
C6 C5 H5 119.8 . . ?
C5 C6 H6 120.2 . . ?
C7 C6 C5 119.58(13) . . ?
C7 C6 H6 120.2 . . ?
C6 C7 H7 119.8 . . ?
C6 C7 C8 120.31(13) . . ?
C8 C7 H7 119.8 . . ?
C3 C8 H8 119.7 . . ?
C7 C8 C3 120.67(12) . . ?
C7 C8 H8 119.7 . . ?
C10 C9 P1 121.48(10) . . ?
C14 C9 P1 119.31(10) . . ?
C14 C9 C10 119.21(12) . . ?
C9 C10 H10 119.9 . . ?
C11 C10 C9 120.24(12) . . ?
C11 C10 H10 119.9 . . ?
C10 C11 H11 120.0 . . ?
C10 C11 C12 120.07(12) . . ?
C12 C11 H11 120.0 . . ?
C11 C12 H12 120.0 . . ?
C13 C12 C11 120.08(12) . . ?
C13 C12 H12 120.0 . . ?
C12 C13 H13 120.0 . . ?
C12 C13 C14 120.02(12) . . ?
C14 C13 H13 120.0 . . ?
C9 C14 H14 119.8 . . ?
C13 C14 C9 120.37(12) . . ?
C13 C14 H14 119.8 . . ?
C16 C15 H15 108.8 . . ?
C16 C15 B1 104.50(10) . . ?
C20 C15 H15 108.8 . . ?
C20 C15 C16 113.10(11) . . ?
C20 C15 B1 112.76(11) . . ?
B1 C15 H15 108.8 . . ?
C15 C16 H16A 108.4 . . ?
C15 C16 H16B 108.4 . . ?
H16A C16 H16B 107.5 . . ?
C17 C16 C15 115.35(11) . . ?
C17 C16 H16A 108.4 . . ?
C17 C16 H16B 108.4 . . ?
C16 C17 H17A 108.4 . . ?
C16 C17 H17B 108.4 . . ?
C16 C17 C18 115.44(11) . . ?
H17A C17 H17B 107.5 . . ?
C18 C17 H17A 108.4 . . ?
C18 C17 H17B 108.4 . . ?
C17 C18 H18A 108.4 . . ?
C17 C18 H18B 108.4 . . ?
C17 C18 C19 115.55(11) . . ?
H18A C18 H18B 107.5 . . ?
C19 C18 H18A 108.4 . . ?
C19 C18 H18B 108.4 . . ?
C18 C19 H19 108.8 . . ?
C18 C19 B1 105.22(10) . . ?
C22 C19 C18 112.42(11) . . ?
C22 C19 H19 108.8 . . ?
C22 C19 B1 112.58(11) . . ?
B1 C19 H19 108.8 . . ?
C15 C20 H20A 108.5 . . ?
C15 C20 H20B 108.5 . . ?
H20A C20 H20B 107.5 . . ?
C21 C20 C15 115.23(11) . . ?
C21 C20 H20A 108.5 . . ?
C21 C20 H20B 108.5 . . ?
C20 C21 H21A 108.7 . . ?
C20 C21 H21B 108.7 . . ?
C20 C21 C22 114.36(11) . . ?
H21A C21 H21B 107.6 . . ?
C22 C21 H21A 108.7 . . ?
C22 C21 H21B 108.7 . . ?
C19 C22 H22A 108.6 . . ?
C19 C22 H22B 108.6 . . ?
C21 C22 C19 114.79(11) . . ?
C21 C22 H22A 108.6 . . ?
C21 C22 H22B 108.6 . . ?
H22A C22 H22B 107.5 . . ?
Rh1 C23 H23 100.4(11) . . ?
C24 C23 Rh1 72.89(8) . . ?
C24 C23 H23 116.5(11) . . ?
C24 C23 C30 125.75(13) . . ?
C30 C23 Rh1 107.55(9) . . ?
C30 C23 H23 116.6(11) . . ?
Rh1 C24 H24 98.9(11) . . ?
C23 C24 Rh1 71.27(8) . . ?
C23 C24 H24 117.6(11) . . ?
C23 C24 C25 124.39(13) . . ?
C25 C24 Rh1 110.59(9) . . ?
C25 C24 H24 116.8(11) . . ?
C24 C25 H25A 109.1 . . ?
C24 C25 H25B 109.1 . . ?
C24 C25 C26 112.39(11) . . ?
H25A C25 H25B 107.9 . . ?
C26 C25 H25A 109.1 . . ?
C26 C25 H25B 109.1 . . ?
C25 C26 H26A 108.8 . . ?
C25 C26 H26B 108.8 . . ?
H26A C26 H26B 107.7 . . ?
C27 C26 C25 113.71(12) . . ?
C27 C26 H26A 108.8 . . ?
C27 C26 H26B 108.8 . . ?
Rh1 C27 H27 110.6(11) . . ?
C26 C27 Rh1 110.04(9) . . ?
C26 C27 H27 112.1(11) . . ?
C28 C27 Rh1 71.02(8) . . ?
C28 C27 C26 125.55(13) . . ?
C28 C27 H27 118.0(11) . . ?
Rh1 C28 H28 106.3(11) . . ?
C27 C28 Rh1 70.35(8) . . ?
C27 C28 H28 115.5(11) . . ?
C27 C28 C29 123.74(13) . . ?
C29 C28 Rh1 113.95(10) . . ?
C29 C28 H28 116.0(11) . . ?
C28 C29 H29A 109.0 . . ?
C28 C29 H29B 109.0 . . ?
C28 C29 C30 112.91(12) . . ?
H29A C29 H29B 107.8 . . ?
C30 C29 H29A 109.0 . . ?
C30 C29 H29B 109.0 . . ?
C23 C30 C29 112.92(12) . . ?
C23 C30 H30A 109.0 . . ?
C23 C30 H30B 109.0 . . ?
C29 C30 H30A 109.0 . . ?
C29 C30 H30B 109.0 . . ?
H30A C30 H30B 107.8 . . ?
C2 B1 Br1 100.32(8) . . ?
C15 B1 Br1 106.35(8) . . ?
C15 B1 C2 118.54(11) . . ?
C15 B1 C19 108.37(10) . . ?
C19 B1 Br1 103.42(8) . . ?
C19 B1 C2 117.67(11) . . ?

loop_
_geom_bond_atom_site_label_1
_geom_bond_atom_site_label_2
_geom_bond_distance
_geom_bond_site_symmetry_2
_geom_bond_publ_flag
Rh1 Br1 2.49631(17) . ?
Rh1 P1 2.2940(3) . ?
Rh1 C23 2.2276(13) . ?
Rh1 C24 2.2480(13) . ?
Rh1 C27 2.1163(13) . ?
Rh1 C28 2.1250(13) . ?
Br1 B1 2.3499(14) . ?
P1 C1 1.8352(13) . ?
P1 C3 1.8310(13) . ?
P1 C9 1.8211(13) . ?
C1 H1A 0.9900 . ?
C1 H1B 0.9900 . ?
C1 C2 1.5343(18) . ?
C2 H2A 0.9900 . ?
C2 H2B 0.9900 . ?
C2 B1 1.6035(19) . ?
C3 C4 1.4028(18) . ?
C3 C8 1.3946(18) . ?
C4 H4 0.9500 . ?
C4 C5 1.3852(19) . ?
C5 H5 0.9500 . ?
C5 C6 1.388(2) . ?
C6 H6 0.9500 . ?
C6 C7 1.387(2) . ?
C7 H7 0.9500 . ?
C7 C8 1.3909(19) . ?
C8 H8 0.9500 . ?
C9 C10 1.3977(18) . ?
C9 C14 1.3950(17) . ?
C10 H10 0.9500 . ?
C10 C11 1.3869(19) . ?
C11 H11 0.9500 . ?
C11 C12 1.3924(19) . ?
C12 H12 0.9500 . ?
C12 C13 1.3832(19) . ?
C13 H13 0.9500 . ?
C13 C14 1.3911(18) . ?
C14 H14 0.9500 . ?
C15 H15 1.0000 . ?
C15 C16 1.5541(18) . ?
C15 C20 1.5372(19) . ?
C15 B1 1.5977(19) . ?
C16 H16A 0.9900 . ?
C16 H16B 0.9900 . ?
C16 C17 1.544(2) . ?
C17 H17A 0.9900 . ?
C17 H17B 0.9900 . ?
C17 C18 1.5439(19) . ?
C18 H18A 0.9900 . ?
C18 H18B 0.9900 . ?
C18 C19 1.5545(18) . ?
C19 H19 1.0000 . ?
C19 C22 1.5395(19) . ?
C19 B1 1.6027(19) . ?
C20 H20A 0.9900 . ?
C20 H20B 0.9900 . ?
C20 C21 1.534(2) . ?
C21 H21A 0.9900 . ?
C21 H21B 0.9900 . ?
C21 C22 1.537(2) . ?
C22 H22A 0.9900 . ?
C22 H22B 0.9900 . ?
C23 H23 0.959(18) . ?
C23 C24 1.3770(19) . ?
C23 C30 1.511(2) . ?
C24 H24 0.934(18) . ?
C24 C25 1.5107(19) . ?
C25 H25A 0.9900 . ?
C25 H25B 0.9900 . ?
C25 C26 1.539(2) . ?
C26 H26A 0.9900 . ?
C26 H26B 0.9900 . ?
C26 C27 1.5130(19) . ?
C27 H27 0.925(18) . ?
C27 C28 1.403(2) . ?
C28 H28 0.922(18) . ?
C28 C29 1.518(2) . ?
C29 H29A 0.9900 . ?
C29 H29B 0.9900 . ?
C29 C30 1.532(2) . ?
C30 H30A 0.9900 . ?
C30 H30B 0.9900 . ?

loop_
_geom_torsion_atom_site_label_1
_geom_torsion_atom_site_label_2
_geom_torsion_atom_site_label_3
_geom_torsion_atom_site_label_4
_geom_torsion
_geom_torsion_site_symmetry_1
_geom_torsion_site_symmetry_2
_geom_torsion_site_symmetry_3
_geom_torsion_site_symmetry_4
_geom_torsion_publ_flag
Rh1 P1 C1 C2 60.08(11) . . . . ?
Rh1 P1 C3 C4 65.68(11) . . . . ?
Rh1 P1 C3 C8 -112.90(11) . . . . ?
Rh1 P1 C9 C10 -169.14(9) . . . . ?
Rh1 P1 C9 C14 11.54(11) . . . . ?
Rh1 C23 C24 C25 -102.59(13) . . . . ?
Rh1 C23 C30 C29 36.95(14) . . . . ?
Rh1 C24 C25 C26 13.24(14) . . . . ?
Rh1 C27 C28 C29 -106.25(14) . . . . ?
Rh1 C28 C29 C30 12.70(15) . . . . ?
P1 C1 C2 B1 -78.74(13) . . . . ?
P1 C3 C4 C5 -178.05(11) . . . . ?
P1 C3 C8 C7 178.34(10) . . . . ?
P1 C9 C10 C11 -178.32(10) . . . . ?
P1 C9 C14 C13 178.54(10) . . . . ?
C1 P1 C3 C4 -64.89(11) . . . . ?
C1 P1 C3 C8 116.53(11) . . . . ?
C1 P1 C9 C10 -38.77(12) . . . . ?
C1 P1 C9 C14 141.91(10) . . . . ?
C1 C2 B1 Br1 75.78(11) . . . . ?
C1 C2 B1 C15 -39.36(16) . . . . ?
C1 C2 B1 C19 -173.00(11) . . . . ?
C3 P1 C1 C2 -171.98(10) . . . . ?
C3 P1 C9 C10 65.52(12) . . . . ?
C3 P1 C9 C14 -113.80(11) . . . . ?
C3 C4 C5 C6 -0.3(2) . . . . ?
C4 C3 C8 C7 -0.24(19) . . . . ?
C4 C5 C6 C7 -0.3(2) . . . . ?
C5 C6 C7 C8 0.7(2) . . . . ?
C6 C7 C8 C3 -0.4(2) . . . . ?
C8 C3 C4 C5 0.6(2) . . . . ?
C9 P1 C1 C2 -64.39(11) . . . . ?
C9 P1 C3 C4 -172.55(10) . . . . ?
C9 P1 C3 C8 8.87(12) . . . . ?
C9 C10 C11 C12 -0.7(2) . . . . ?
C10 C9 C14 C13 -0.80(19) . . . . ?
C10 C11 C12 C13 0.2(2) . . . . ?
C11 C12 C13 C14 0.0(2) . . . . ?
C12 C13 C14 C9 0.3(2) . . . . ?
C14 C9 C10 C11 1.01(19) . . . . ?
C15 C16 C17 C18 40.83(17) . . . . ?
C15 C20 C21 C22 -44.25(17) . . . . ?
C16 C15 C20 C21 -68.10(15) . . . . ?
C16 C15 B1 Br1 -179.97(8) . . . . ?
C16 C15 B1 C2 -68.13(14) . . . . ?
C16 C15 B1 C19 69.40(12) . . . . ?
C16 C17 C18 C19 -39.59(17) . . . . ?
C17 C18 C19 C22 -70.71(15) . . . . ?
C17 C18 C19 B1 52.16(15) . . . . ?
C18 C19 C22 C21 67.71(15) . . . . ?
C18 C19 B1 Br1 178.91(8) . . . . ?
C18 C19 B1 C2 69.46(14) . . . . ?
C18 C19 B1 C15 -68.49(13) . . . . ?
C20 C15 C16 C17 68.62(15) . . . . ?
C20 C15 B1 Br1 56.80(12) . . . . ?
C20 C15 B1 C2 168.65(11) . . . . ?
C20 C15 B1 C19 -53.82(14) . . . . ?
C20 C21 C22 C19 44.59(17) . . . . ?
C22 C19 B1 Br1 -58.32(11) . . . . ?
C22 C19 B1 C2 -167.77(11) . . . . ?
C22 C19 B1 C15 54.27(14) . . . . ?
C23 C24 C25 C26 94.13(16) . . . . ?
C24 C23 C30 C29 -44.28(19) . . . . ?
C24 C25 C26 C27 -34.32(17) . . . . ?
C25 C26 C27 Rh1 38.64(15) . . . . ?
C25 C26 C27 C28 -41.87(19) . . . . ?
C26 C27 C28 Rh1 101.51(13) . . . . ?
C26 C27 C28 C29 -4.7(2) . . . . ?
C27 C28 C29 C30 94.32(17) . . . . ?
C28 C29 C30 C23 -33.83(17) . . . . ?
C30 C23 C24 Rh1 99.62(13) . . . . ?
C30 C23 C24 C25 -3.0(2) . . . . ?
B1 C15 C16 C17 -54.39(15) . . . . ?
B1 C15 C20 C21 50.21(16) . . . . ?
B1 C19 C22 C21 -50.93(15) . . . . ?
